data_4111358
loop_
_publ_author_name
'Daisuke Uraguchi'
'Sawako Sakaki'
'Takashi Ooi'

_publ_section_title
;
 Chiral Tetraaminophosphonium Salt-Mediated Asymmetric Direct Henry
 Reaction
;
_journal_name_full 'Journal of the American Chemical Society'
_journal_page_first 12392
_journal_page_last 12393
_journal_paper_doi 10.1021/ja075152+
_journal_volume 129
_journal_year 2007
_chemical_formula_moiety 'C34 H40 Cl N4 P'
_chemical_formula_sum 'C41 H54 Cl N4 O3 P'
_chemical_formula_weight 719.32
_chemical_name_common (M,S)-3a
_chemical_name_systematic
; 
 ? 
;
_space_group_IT_number 4
_symmetry_cell_setting monoclinic
_symmetry_space_group_name_Hall 'P 2yb'
_symmetry_space_group_name_H-M 'P 1 21 1'
_atom_sites_solution_hydrogens geom
_atom_sites_solution_primary direct
_atom_sites_solution_secondary difmap
_audit_creation_method SHELXL-97
_cell_angle_alpha 90.00
_cell_angle_beta 95.4250(10)
_cell_angle_gamma 90.00
_cell_formula_units_Z 2
_cell_length_a 11.0044(6)
_cell_length_b 16.4067(10)
_cell_length_c 11.1040(7)
_cell_measurement_reflns_used 5453
_cell_measurement_temperature 173(2)
_cell_measurement_theta_max 27.48
_cell_measurement_theta_min 2.48
_cell_volume 1995.8(2)
_computing_cell_refinement 'Bruker SMART'
_computing_data_collection 'Bruker SMART'
_computing_data_reduction 'Bruker SAINT'
_computing_molecular_graphics 'Bruker SHELXTL'
_computing_publication_material 'Bruker SHELXTL'
_computing_structure_refinement 'SHELXL-97 (Sheldrick, 1997)'
_computing_structure_solution 'SHELXS-97 (Sheldrick, 1990)'
_diffrn_ambient_temperature 173(2)
_diffrn_detector_area_resol_mean 8.366
_diffrn_measured_fraction_theta_full 0.997
_diffrn_measured_fraction_theta_max 0.997
_diffrn_measurement_device_type 'CCD area detector'
_diffrn_measurement_method 'phi and omega scans'
_diffrn_radiation_monochromator graphite
_diffrn_radiation_source 'fine-focus sealed tube'
_diffrn_radiation_type MoK\a
_diffrn_radiation_wavelength 0.71073
_diffrn_reflns_av_R_equivalents 0.0172
_diffrn_reflns_av_sigmaI/netI 0.0286
_diffrn_reflns_limit_h_max 14
_diffrn_reflns_limit_h_min -14
_diffrn_reflns_limit_k_max 21
_diffrn_reflns_limit_k_min -21
_diffrn_reflns_limit_l_max 12
_diffrn_reflns_limit_l_min -14
_diffrn_reflns_number 14359
_diffrn_reflns_theta_full 27.50
_diffrn_reflns_theta_max 27.50
_diffrn_reflns_theta_min 2.22
_exptl_absorpt_coefficient_mu 0.177
_exptl_absorpt_correction_T_max 1.000000
_exptl_absorpt_correction_T_min 0.843519
_exptl_absorpt_correction_type empirical
_exptl_crystal_colour colorless
_exptl_crystal_density_diffrn 1.197
_exptl_crystal_description prism
_exptl_crystal_F_000 772
_exptl_crystal_size_max 0.6
_exptl_crystal_size_mid 0.6
_exptl_crystal_size_min 0.2
_refine_diff_density_max 0.573
_refine_diff_density_min -0.401
_refine_diff_density_rms 0.058
_refine_ls_abs_structure_details 'Flack H D (1983), Acta Cryst. A39, 876-881'
_refine_ls_abs_structure_Flack 0.04(5)
_refine_ls_extinction_method none
_refine_ls_goodness_of_fit_ref 1.056
_refine_ls_hydrogen_treatment mixed
_refine_ls_matrix_type full
_refine_ls_number_parameters 473
_refine_ls_number_reflns 8588
_refine_ls_number_restraints 1
_refine_ls_restrained_S_all 1.056
_refine_ls_R_factor_all 0.0468
_refine_ls_R_factor_gt 0.0459
_refine_ls_shift/su_max 0.001
_refine_ls_shift/su_mean 0.000
_refine_ls_structure_factor_coef Fsqd
_refine_ls_weighting_details 'calc w=1/[\s^2^(Fo^2^)+(0.0932P)^2^+0.3263P] where P=(Fo^2^+2Fc^2^)/3'
_refine_ls_weighting_scheme calc
_refine_ls_wR_factor_gt 0.1278
_refine_ls_wR_factor_ref 0.1292
_reflns_number_gt 8374
_reflns_number_total 8588
_reflns_threshold_expression >2sigma(I)
_cod_data_source_file ja075152si20070828_093455.cif
_cod_data_source_block (M,S)-3a
_cod_database_code 4111358

loop_
_symmetry_equiv_pos_as_xyz
'x, y, z'
'-x, y+1/2, -z'

loop_
_atom_site_label
_atom_site_type_symbol
_atom_site_fract_x
_atom_site_fract_y
_atom_site_fract_z
_atom_site_U_iso_or_equiv
_atom_site_adp_type
_atom_site_occupancy
_atom_site_symmetry_multiplicity
_atom_site_calc_flag
_atom_site_refinement_flags
_atom_site_disorder_assembly
_atom_site_disorder_group
Cl1 Cl 0.45030(6) 0.89071(3) 0.01682(6) 0.04783(15) Uani 1 1 d . . .
C1 C 0.58425(16) 0.67754(11) 0.74760(16) 0.0277(3) Uani 1 1 d . . .
N1 N 0.52358(15) 0.61584(10) 0.81791(14) 0.0273(3) Uani 1 1 d . . .
O1 O 0.3805(2) 0.48771(14) 0.6940(3) 0.0830(8) Uani 1 1 d . . .
P1 P 0.48675(4) 0.65249(2) 0.94589(4) 0.02348(10) Uani 1 1 d . . .
C2 C 0.65965(16) 0.72810(12) 0.84849(16) 0.0283(3) Uani 1 1 d . . .
H2 H 0.6622 0.7859 0.8201 0.034 Uiso 1 1 calc R . .
N2 N 0.58641(14) 0.72584(10) 0.95327(14) 0.0276(3) Uani 1 1 d . . .
O2 O 0.1859(8) 0.4239(6) 0.2667(8) 0.100(3) Uiso 0.417(9) 1 d P A 1
O2A O 0.0683(12) 0.3749(10) 0.4658(13) 0.202(5) Uiso 0.583(9) 1 d P A 2
C3 C 0.66528(17) 0.63932(13) 0.65860(17) 0.0340(4) Uani 1 1 d . . .
N3 N 0.36103(14) 0.69493(9) 0.97938(14) 0.0263(3) Uani 1 1 d . . .
O3 O 0.0262(5) 0.4393(4) 0.3139(6) 0.179(3) Uani 1 1 d . . .
C4 C 0.7227(2) 0.69098(18) 0.5822(2) 0.0476(5) Uani 1 1 d . . .
H4 H 0.7116 0.7482 0.5877 0.057 Uiso 1 1 calc R . .
N4 N 0.47619(15) 0.57452(9) 1.03330(14) 0.0278(3) Uani 1 1 d . . .
C5 C 0.7962(2) 0.6596(2) 0.4979(2) 0.0582(7) Uani 1 1 d . . .
H5 H 0.8353 0.6954 0.4465 0.070 Uiso 1 1 calc R . .
C6 C 0.8124(2) 0.5770(2) 0.4889(2) 0.0586(7) Uani 1 1 d . . .
H6 H 0.8617 0.5556 0.4307 0.070 Uiso 1 1 calc R . .
C7 C 0.7567(2) 0.52484(18) 0.5648(2) 0.0513(6) Uani 1 1 d . . .
H7 H 0.7682 0.4676 0.5590 0.062 Uiso 1 1 calc R . .
C8 C 0.6834(2) 0.55654(14) 0.6503(2) 0.0398(5) Uani 1 1 d . . .
H8 H 0.6459 0.5206 0.7028 0.048 Uiso 1 1 calc R . .
C9 C 0.48178(16) 0.72629(12) 0.67525(16) 0.0281(3) Uani 1 1 d . . .
C10 C 0.4115(2) 0.68605(14) 0.58249(18) 0.0378(4) Uani 1 1 d . . .
H10 H 0.4335 0.6324 0.5609 0.045 Uiso 1 1 calc R . .
C11 C 0.3109(2) 0.72228(15) 0.5215(2) 0.0403(4) Uani 1 1 d . . .
H11 H 0.2651 0.6937 0.4580 0.048 Uiso 1 1 calc R . .
C12 C 0.2763(2) 0.80007(15) 0.5521(2) 0.0436(5) Uani 1 1 d . . .
H12 H 0.2071 0.8252 0.5098 0.052 Uiso 1 1 calc R . .
C13 C 0.3433(2) 0.84074(14) 0.6446(2) 0.0443(5) Uani 1 1 d . . .
H13 H 0.3195 0.8940 0.6666 0.053 Uiso 1 1 calc R . .
C14 C 0.4460(2) 0.80427(13) 0.7066(2) 0.0383(4) Uani 1 1 d . . .
H14 H 0.4915 0.8329 0.7702 0.046 Uiso 1 1 calc R . .
C15 C 0.79193(17) 0.70108(14) 0.88689(19) 0.0365(4) Uani 1 1 d . . .
H15 H 0.8369 0.6993 0.8128 0.044 Uiso 1 1 calc R . .
C16 C 0.8527(2) 0.76576(18) 0.9725(3) 0.0501(6) Uani 1 1 d . . .
H16A H 0.8125 0.7668 1.0475 0.075 Uiso 1 1 calc R . .
H16B H 0.8451 0.8194 0.9335 0.075 Uiso 1 1 calc R . .
H16C H 0.9393 0.7524 0.9910 0.075 Uiso 1 1 calc R . .
C17 C 0.8035(2) 0.61764(15) 0.9472(2) 0.0440(5) Uani 1 1 d . . .
H17A H 0.8900 0.6035 0.9636 0.066 Uiso 1 1 calc R . .
H17B H 0.7626 0.5767 0.8933 0.066 Uiso 1 1 calc R . .
H17C H 0.7653 0.6191 1.0234 0.066 Uiso 1 1 calc R . .
C18 C 0.28114(15) 0.64006(10) 1.04086(15) 0.0254(3) Uani 1 1 d . . .
C19 C 0.37565(16) 0.58004(10) 1.11108(16) 0.0258(3) Uani 1 1 d . . .
H19 H 0.3364 0.5251 1.1125 0.031 Uiso 1 1 calc R . .
C20 C 0.20204(16) 0.68647(12) 1.12435(16) 0.0283(3) Uani 1 1 d . . .
C21 C 0.21588(18) 0.76936(13) 1.14818(19) 0.0344(4) Uani 1 1 d . . .
H21 H 0.2768 0.7994 1.1122 0.041 Uiso 1 1 calc R . .
C22 C 0.1414(2) 0.80849(15) 1.2242(2) 0.0430(5) Uani 1 1 d . . .
H22 H 0.1519 0.8652 1.2392 0.052 Uiso 1 1 calc R . .
C23 C 0.0531(2) 0.76703(17) 1.2779(2) 0.0467(5) Uani 1 1 d . . .
H23 H 0.0031 0.7944 1.3302 0.056 Uiso 1 1 calc R . .
C24 C 0.0378(2) 0.68394(18) 1.2548(2) 0.0468(5) Uani 1 1 d . . .
H24 H -0.0233 0.6543 1.2912 0.056 Uiso 1 1 calc R . .
C25 C 0.11141(19) 0.64449(15) 1.17866(19) 0.0389(4) Uani 1 1 d . . .
H25 H 0.1000 0.5879 1.1632 0.047 Uiso 1 1 calc R . .
C26 C 0.19683(16) 0.59423(12) 0.94445(17) 0.0293(3) Uani 1 1 d . . .
C27 C 0.1540(2) 0.51538(13) 0.9599(2) 0.0408(5) Uani 1 1 d . . .
H27 H 0.1797 0.4862 1.0318 0.049 Uiso 1 1 calc R . .
C28 C 0.0742(2) 0.47894(16) 0.8716(3) 0.0501(6) Uani 1 1 d . . .
H28 H 0.0453 0.4253 0.8841 0.060 Uiso 1 1 calc R . .
C29 C 0.0368(2) 0.51923(19) 0.7669(2) 0.0527(6) Uani 1 1 d . . .
H29 H -0.0161 0.4933 0.7060 0.063 Uiso 1 1 calc R . .
C30 C 0.0763(2) 0.59783(19) 0.7502(2) 0.0530(6) Uani 1 1 d . . .
H30 H 0.0489 0.6267 0.6786 0.064 Uiso 1 1 calc R . .
C31 C 0.1562(2) 0.63499(14) 0.8382(2) 0.0419(5) Uani 1 1 d . . .
H31 H 0.1835 0.6890 0.8256 0.050 Uiso 1 1 calc R . .
C32 C 0.42147(18) 0.60252(12) 1.24247(16) 0.0327(4) Uani 1 1 d . . .
H32 H 0.3487 0.6121 1.2881 0.039 Uiso 1 1 calc R . .
C33 C 0.5012(2) 0.67843(15) 1.25388(19) 0.0410(5) Uani 1 1 d . . .
H33A H 0.5254 0.6894 1.3395 0.062 Uiso 1 1 calc R . .
H33B H 0.4552 0.7250 1.2180 0.062 Uiso 1 1 calc R . .
H33C H 0.5742 0.6697 1.2114 0.062 Uiso 1 1 calc R . .
C34 C 0.4917(3) 0.52915(17) 1.2995(2) 0.0492(6) Uani 1 1 d . . .
H34A H 0.5585 0.5150 1.2508 0.074 Uiso 1 1 calc R . .
H34B H 0.4363 0.4826 1.3022 0.074 Uiso 1 1 calc R . .
H34C H 0.5253 0.5430 1.3818 0.074 Uiso 1 1 calc R . .
C35 C 0.3877(3) 0.41574(19) 0.6786(3) 0.0593(7) Uani 1 1 d . . .
C36 C 0.4832(4) 0.3797(3) 0.6097(5) 0.0892(12) Uani 1 1 d . . .
H36A H 0.5185 0.4223 0.5618 0.134 Uiso 1 1 calc R . .
H36B H 0.4470 0.3372 0.5556 0.134 Uiso 1 1 calc R . .
H36C H 0.5473 0.3558 0.6661 0.134 Uiso 1 1 calc R . .
C37 C 0.3026(3) 0.3587(2) 0.7326(4) 0.0760(9) Uani 1 1 d . . .
H37A H 0.2597 0.3876 0.7931 0.114 Uiso 1 1 calc R . .
H37B H 0.3491 0.3132 0.7713 0.114 Uiso 1 1 calc R . .
H37C H 0.2431 0.3376 0.6689 0.114 Uiso 1 1 calc R . .
C38 C 0.1721(6) 0.4995(4) 0.4521(5) 0.1131(18) Uani 1 1 d . . .
C39 C 0.1281(10) 0.4400(6) 0.3470(11) 0.078(3) Uiso 0.417(9) 1 d P A 1
C39A C 0.0930(9) 0.4329(6) 0.4057(10) 0.092(2) Uiso 0.583(9) 1 d P A 2
C40 C -0.0456(5) 0.3835(5) 0.2447(6) 0.130(3) Uani 1 1 d . A .
H40A H -0.1009 0.3551 0.2962 0.157 Uiso 1 1 calc R . .
H40B H 0.0071 0.3422 0.2108 0.157 Uiso 1 1 calc R . .
C41 C -0.1166(6) 0.4256(6) 0.1475(6) 0.152(3) Uani 1 1 d . . .
H41A H -0.1321 0.4816 0.1725 0.227 Uiso 1 1 calc R A .
H41B H -0.1944 0.3972 0.1285 0.227 Uiso 1 1 calc R . .
H41C H -0.0712 0.4264 0.0757 0.227 Uiso 1 1 calc R . .
H38 H 0.481(2) 0.5793(17) 0.781(2) 0.028(6) Uiso 1 1 d . . .
H39 H 0.572(3) 0.778(2) 0.988(3) 0.051(8) Uiso 1 1 d . . .
H40 H 0.352(2) 0.7460(19) 0.971(2) 0.038(7) Uiso 1 1 d . . .
H41 H 0.519(3) 0.530(2) 1.019(3) 0.043(7) Uiso 1 1 d . . .

loop_
_atom_site_aniso_label
_atom_site_aniso_U_11
_atom_site_aniso_U_22
_atom_site_aniso_U_33
_atom_site_aniso_U_23
_atom_site_aniso_U_13
_atom_site_aniso_U_12
Cl1 0.0592(3) 0.0229(2) 0.0625(3) -0.0015(2) 0.0115(3) -0.0031(2)
C1 0.0284(8) 0.0288(8) 0.0262(8) -0.0018(6) 0.0043(6) -0.0010(6)
N1 0.0326(7) 0.0239(7) 0.0256(6) -0.0018(6) 0.0042(6) -0.0015(6)
O1 0.0749(15) 0.0492(12) 0.121(2) -0.0212(13) -0.0091(15) -0.0059(11)
P1 0.02523(18) 0.02044(18) 0.02479(18) -0.00002(15) 0.00240(14) 0.00118(15)
C2 0.0275(8) 0.0295(8) 0.0279(8) 0.0000(7) 0.0030(6) -0.0031(7)
N2 0.0282(7) 0.0263(7) 0.0285(7) -0.0036(6) 0.0041(6) -0.0033(6)
C3 0.0306(8) 0.0439(11) 0.0272(8) -0.0039(7) 0.0016(7) 0.0046(8)
N3 0.0281(7) 0.0194(7) 0.0320(7) 0.0035(5) 0.0057(5) 0.0014(5)
O3 0.128(4) 0.195(6) 0.197(5) -0.074(5) -0.072(4) 0.013(3)
C4 0.0470(11) 0.0577(14) 0.0405(11) 0.0064(10) 0.0159(9) 0.0079(11)
N4 0.0329(7) 0.0219(7) 0.0292(7) 0.0038(5) 0.0061(6) 0.0058(6)
C5 0.0500(12) 0.086(2) 0.0420(11) 0.0079(13) 0.0192(10) 0.0122(14)
C6 0.0456(12) 0.091(2) 0.0404(12) -0.0145(13) 0.0092(10) 0.0161(13)
C7 0.0491(13) 0.0581(15) 0.0455(12) -0.0205(11) -0.0023(10) 0.0140(11)
C8 0.0385(10) 0.0427(11) 0.0376(10) -0.0116(8) 0.0010(8) 0.0053(8)
C9 0.0293(8) 0.0291(8) 0.0262(7) 0.0022(7) 0.0032(6) -0.0019(7)
C10 0.0416(10) 0.0355(10) 0.0350(9) -0.0062(8) -0.0028(8) 0.0015(8)
C11 0.0423(10) 0.0412(11) 0.0355(10) -0.0053(8) -0.0072(8) 0.0003(9)
C12 0.0406(10) 0.0430(11) 0.0448(11) 0.0031(9) -0.0078(9) 0.0042(9)
C13 0.0487(12) 0.0321(10) 0.0503(12) -0.0013(9) -0.0047(10) 0.0059(9)
C14 0.0411(10) 0.0329(10) 0.0399(10) -0.0013(8) -0.0018(8) -0.0008(8)
C15 0.0258(8) 0.0465(11) 0.0369(10) -0.0039(8) 0.0006(7) 0.0006(8)
C16 0.0351(10) 0.0571(14) 0.0562(14) -0.0091(11) -0.0056(9) -0.0091(10)
C17 0.0388(10) 0.0468(12) 0.0443(11) -0.0021(9) -0.0061(9) 0.0110(9)
C18 0.0256(7) 0.0237(8) 0.0268(7) 0.0032(6) 0.0016(6) 0.0016(6)
C19 0.0273(7) 0.0229(8) 0.0272(8) 0.0027(6) 0.0032(6) 0.0032(6)
C20 0.0266(7) 0.0304(8) 0.0274(8) 0.0010(7) 0.0004(6) 0.0042(7)
C21 0.0342(9) 0.0314(9) 0.0373(9) -0.0019(7) 0.0018(7) 0.0051(8)
C22 0.0472(11) 0.0400(11) 0.0408(10) -0.0097(9) -0.0008(9) 0.0128(9)
C23 0.0404(11) 0.0607(14) 0.0396(11) -0.0093(10) 0.0062(9) 0.0183(10)
C24 0.0380(10) 0.0624(14) 0.0420(11) 0.0018(10) 0.0135(9) 0.0025(10)
C25 0.0382(9) 0.0395(11) 0.0402(10) 0.0000(9) 0.0106(8) 0.0012(9)
C26 0.0272(8) 0.0302(8) 0.0305(8) -0.0022(7) 0.0025(7) 0.0001(7)
C27 0.0446(11) 0.0331(10) 0.0439(11) -0.0024(8) -0.0006(9) -0.0063(8)
C28 0.0489(12) 0.0435(13) 0.0566(14) -0.0101(11) -0.0015(11) -0.0087(10)
C29 0.0450(12) 0.0631(16) 0.0478(13) -0.0149(11) -0.0077(10) -0.0102(11)
C30 0.0505(12) 0.0653(16) 0.0395(11) 0.0028(11) -0.0151(10) -0.0018(12)
C31 0.0438(10) 0.0414(12) 0.0381(10) 0.0030(8) -0.0084(9) -0.0033(9)
C32 0.0349(9) 0.0356(10) 0.0271(8) 0.0045(7) 0.0002(7) 0.0052(8)
C33 0.0429(10) 0.0465(12) 0.0321(9) -0.0031(8) -0.0046(8) -0.0007(9)
C34 0.0560(13) 0.0522(13) 0.0381(11) 0.0126(10) -0.0019(10) 0.0181(11)
C35 0.0645(16) 0.0498(14) 0.0601(15) -0.0049(12) -0.0122(13) -0.0031(12)
C36 0.106(3) 0.064(2) 0.105(3) 0.005(2) 0.046(3) -0.008(2)
C37 0.0632(18) 0.0631(19) 0.103(3) -0.0037(19) 0.0140(18) 0.0042(15)
C38 0.116(4) 0.144(5) 0.075(3) 0.025(3) -0.009(3) -0.029(4)
C40 0.093(3) 0.181(7) 0.122(5) -0.040(5) 0.035(3) -0.050(4)
C41 0.118(4) 0.235(9) 0.099(4) 0.021(5) -0.005(3) -0.079(5)

loop_
_atom_type_symbol
_atom_type_description
_atom_type_scat_dispersion_real
_atom_type_scat_dispersion_imag
_atom_type_scat_source
C C 0.0033 0.0016 'International Tables Vol C Tables 4.2.6.8 and 6.1.1.4'
H H 0.0000 0.0000 'International Tables Vol C Tables 4.2.6.8 and 6.1.1.4'
N N 0.0061 0.0033 'International Tables Vol C Tables 4.2.6.8 and 6.1.1.4'
O O 0.0106 0.0060 'International Tables Vol C Tables 4.2.6.8 and 6.1.1.4'
P P 0.1023 0.0942 'International Tables Vol C Tables 4.2.6.8 and 6.1.1.4'
Cl Cl 0.1484 0.1585 'International Tables Vol C Tables 4.2.6.8 and 6.1.1.4'

loop_
_geom_angle_atom_site_label_1
_geom_angle_atom_site_label_2
_geom_angle_atom_site_label_3
_geom_angle
N1 C1 C3 112.44(15)
N1 C1 C9 106.61(14)
C3 C1 C9 108.56(14)
N1 C1 C2 102.72(14)
C3 C1 C2 112.20(15)
C9 C1 C2 114.13(15)
C1 N1 P1 111.75(12)
N4 P1 N3 95.20(8)
N4 P1 N2 129.96(8)
N3 P1 N2 104.86(8)
N4 P1 N1 105.65(8)
N3 P1 N1 130.23(8)
N2 P1 N1 95.45(8)
N2 C2 C15 110.24(15)
N2 C2 C1 104.97(14)
C15 C2 C1 117.87(16)
C2 N2 P1 113.25(12)
C8 C3 C4 118.9(2)
C8 C3 C1 123.06(19)
C4 C3 C1 118.08(19)
C18 N3 P1 113.80(12)
C39 O3 C39A 39.5(6)
C39 O3 C40 132.1(8)
C39A O3 C40 132.7(8)
C3 C4 C5 120.7(3)
C19 N4 P1 113.90(12)
C6 C5 C4 120.1(3)
C5 C6 C7 119.9(2)
C6 C7 C8 119.9(3)
C3 C8 C7 120.5(2)
C14 C9 C10 118.00(18)
C14 C9 C1 123.76(17)
C10 C9 C1 117.75(17)
C11 C10 C9 121.5(2)
C10 C11 C12 120.3(2)
C13 C12 C11 119.3(2)
C12 C13 C14 120.6(2)
C9 C14 C13 120.27(19)
C17 C15 C16 109.62(19)
C17 C15 C2 114.63(18)
C16 C15 C2 108.48(18)
N3 C18 C20 112.03(14)
N3 C18 C26 108.83(14)
C20 C18 C26 108.84(14)
N3 C18 C19 102.46(13)
C20 C18 C19 113.29(14)
C26 C18 C19 111.24(14)
N4 C19 C32 111.94(15)
N4 C19 C18 104.18(13)
C32 C19 C18 117.25(15)
C21 C20 C25 118.06(19)
C21 C20 C18 122.85(17)
C25 C20 C18 119.09(17)
C22 C21 C20 120.5(2)
C23 C22 C21 121.3(2)
C22 C23 C24 119.0(2)
C25 C24 C23 120.1(2)
C24 C25 C20 121.1(2)
C31 C26 C27 117.74(19)
C31 C26 C18 118.50(17)
C27 C26 C18 123.69(17)
C28 C27 C26 120.7(2)
C29 C28 C27 120.8(2)
C28 C29 C30 119.5(2)
C29 C30 C31 120.1(2)
C30 C31 C26 121.0(2)
C33 C32 C34 110.11(19)
C33 C32 C19 114.12(16)
C34 C32 C19 108.02(18)
O1 C35 C36 121.8(3)
O1 C35 C37 120.7(4)
C36 C35 C37 117.4(3)
C39A C38 C39 30.3(5)
O3 C39 O2 109.8(11)
O3 C39 C38 118.0(10)
O2 C39 C38 123.8(10)
O3 C39A O2A 112.7(11)
O3 C39A C38 121.9(9)
O2A C39A C38 123.5(11)
O3 C40 C41 109.6(7)

loop_
_geom_bond_atom_site_label_1
_geom_bond_atom_site_label_2
_geom_bond_distance
C1 N1 1.476(2)
C1 C3 1.527(2)
C1 C9 1.544(2)
C1 C2 1.567(2)
N1 P1 1.6292(16)
O1 C35 1.197(4)
P1 N4 1.6165(16)
P1 N3 1.6232(15)
P1 N2 1.6251(16)
C2 N2 1.477(2)
C2 C15 1.543(3)
O2 C39 1.174(14)
O2A C39A 1.208(17)
C3 C8 1.377(3)
C3 C4 1.392(3)
N3 C18 1.471(2)
O3 C39 1.147(11)
O3 C39A 1.203(10)
O3 C40 1.393(7)
C4 C5 1.393(3)
N4 C19 1.469(2)
C5 C6 1.371(5)
C6 C7 1.384(5)
C7 C8 1.403(3)
C9 C14 1.392(3)
C9 C10 1.394(3)
C10 C11 1.377(3)
C11 C12 1.384(3)
C12 C13 1.379(3)
C13 C14 1.401(3)
C15 C17 1.524(3)
C15 C16 1.535(3)
C18 C20 1.533(2)
C18 C26 1.544(2)
C18 C19 1.583(2)
C19 C32 1.543(2)
C20 C21 1.391(3)
C20 C25 1.395(3)
C21 C22 1.388(3)
C22 C23 1.368(4)
C23 C24 1.395(4)
C24 C25 1.385(3)
C26 C31 1.392(3)
C26 C27 1.393(3)
C27 C28 1.389(3)
C28 C29 1.367(4)
C29 C30 1.379(4)
C30 C31 1.392(3)
C32 C33 1.522(3)
C32 C34 1.535(3)
C35 C36 1.480(5)
C35 C37 1.490(5)
C38 C39A 1.460(11)
C38 C39 1.562(12)
C40 C41 1.446(11)
